data_4133180
loop_
_publ_author_name
'Chaix, Arnaud'
'Mouchaham, Georges'
'Shkurenko, Aleksander'
'Hoang, Phuong'
'Moosa, Basem'
'Bhatt, Prashant M.'
'Adil, Karim'
'Salama, Khaled N.'
'Eddaoudi, Mohamed'
'Khashab, Niveen M.'

_publ_section_title
;
 Trianglamine-Based Supramolecular Organic Framework with Permanent
 Intrinsic Porosity and Tunable Selectivity.
;
_journal_issue 44
_journal_name_full 'Journal of the American Chemical Society'
_journal_page_first 14571
_journal_page_last 14575
_journal_paper_doi 10.1021/jacs.8b08770
_journal_volume 140
_journal_year 2018
_chemical_absolute_configuration syn
_chemical_formula_moiety '(C42 H66 N6), 6(Cl 1-), 16.5(H2 O)'
_chemical_formula_sum 'C42 H99 Cl6 N6 O16.5'
_chemical_formula_weight 1164.97
_space_group_crystal_system trigonal
_space_group_IT_number 150
_space_group_name_Hall 'P 3 2"'
_space_group_name_H-M_alt 'P 3 2 1'
_atom_sites_solution_hydrogens geom
_atom_sites_solution_primary direct
_atom_sites_solution_secondary difmap
_audit_creation_method SHELXL-2014/7
_cell_angle_alpha 90
_cell_angle_beta 90
_cell_angle_gamma 120
_cell_formula_units_Z 2
_cell_length_a 22.378(2)
_cell_length_b 22.378(2)
_cell_length_c 7.1487(7)
_cell_measurement_reflns_used 6561
_cell_measurement_temperature 100.0(1)
_cell_measurement_theta_max 66.64
_cell_measurement_theta_min 4.56
_cell_volume 3100.3(5)
_computing_cell_refinement 'SAINT v8.34A (Bruker, 2013)'
_computing_data_collection 'Bruker APEX2 v2009.3-0 (Bruker AXS Inc., 2009)'
_computing_data_reduction 'SAINT v8.34A (Bruker, 2013)'
_computing_molecular_graphics 'DIAMOND (Crystal Impact GbR, 2009'
_computing_publication_material 'PublCIF. Westrip, S. P. (2010). J. Appl. Cryst. 43, 920-925.'
_computing_structure_refinement 'SHELXL-2014/7 (Sheldrick, 2014)'
_computing_structure_solution 'ShelXS (Sheldrick, 2008)'
_diffrn_ambient_temperature 100.0(1)
_diffrn_detector_area_resol_mean 8.3
_diffrn_measured_fraction_theta_full 0.985
_diffrn_measured_fraction_theta_max 0.985
_diffrn_measurement_device_type 'Bruker X8 PROSPECTOR APEX2 CCD'
_diffrn_measurement_method '\f and \w scans'
_diffrn_radiation_monochromator mirrors
_diffrn_radiation_type CuK\a
_diffrn_radiation_wavelength 1.54178
_diffrn_reflns_av_R_equivalents 0.0898
_diffrn_reflns_av_unetI/netI 0.0841
_diffrn_reflns_Laue_measured_fraction_full 0.985
_diffrn_reflns_Laue_measured_fraction_max 0.985
_diffrn_reflns_limit_h_max 25
_diffrn_reflns_limit_h_min -26
_diffrn_reflns_limit_k_max 26
_diffrn_reflns_limit_k_min -18
_diffrn_reflns_limit_l_max 8
_diffrn_reflns_limit_l_min -6
_diffrn_reflns_number 9800
_diffrn_reflns_point_group_measured_fraction_full 0.973
_diffrn_reflns_point_group_measured_fraction_max 0.973
_diffrn_reflns_theta_full 66.652
_diffrn_reflns_theta_max 66.652
_diffrn_reflns_theta_min 6.041
_diffrn_source 'Incoatec I\ms'
_exptl_absorpt_coefficient_mu 3.054
_exptl_absorpt_correction_T_max 0.1489
_exptl_absorpt_correction_T_min 0.0381
_exptl_absorpt_correction_type multi-scan
_exptl_absorpt_process_details
;
SADABS-2014/5 (Bruker,2014/5) was used for absorption correction.
wR2(int) was 0.1639 before and 0.0949 after correction.
The Ratio of minimum to maximum transmission is 0.2559.
The \l/2 correction factor is 0.00150.
;
_exptl_crystal_colour colorless
_exptl_crystal_density_diffrn 1.248
_exptl_crystal_description 'hexagonal prism'
_exptl_crystal_F_000 1254
_exptl_crystal_size_max 0.170
_exptl_crystal_size_mid 0.100
_exptl_crystal_size_min 0.070
_refine_diff_density_max 1.112
_refine_diff_density_min -0.589
_refine_diff_density_rms 0.122
_refine_ls_abs_structure_details
;
 Flack x determined using 1312 quotients [(I+)-(I-)]/[(I+)+(I-)]
 (Parsons, Flack and Wagner, Acta Cryst. B69 (2013) 249-259).
;
_refine_ls_abs_structure_Flack 0.08(1)
_refine_ls_extinction_method none
_refine_ls_goodness_of_fit_ref 1.372
_refine_ls_hydrogen_treatment constr
_refine_ls_matrix_type full
_refine_ls_number_parameters 272
_refine_ls_number_reflns 3581
_refine_ls_number_restraints 128
_refine_ls_restrained_S_all 1.367
_refine_ls_R_factor_all 0.1180
_refine_ls_R_factor_gt 0.1137
_refine_ls_shift/su_max 0.000
_refine_ls_shift/su_mean 0.000
_refine_ls_structure_factor_coef Fsqd
_refine_ls_weighting_details 'w=1/[\s^2^(Fo^2^)+(0.2000P)^2^] where P=(Fo^2^+2Fc^2^)/3'
_refine_ls_weighting_scheme calc
_refine_ls_wR_factor_gt 0.3002
_refine_ls_wR_factor_ref 0.3072
_reflns_Friedel_coverage 0.822
_reflns_Friedel_fraction_full 0.959
_reflns_Friedel_fraction_max 0.959
_reflns_number_gt 3309
_reflns_number_total 3581
_reflns_threshold_expression 'I > 2\s(I)'
_cod_data_source_file ja8b08770_si_002.cif
_cod_data_source_block shelx
_cod_original_cell_volume 3100.3(6)
_cod_original_formula_sum 'C42 H99 Cl6 N6 O16.50'
_cod_database_code 4133180
_shelx_shelxl_version_number 2014/7
_shelx_space_group_comment
;
The symmetry employed for this shelxl refinement is uniquely defined
by the following loop, which should always be used as a source of
symmetry information in preference to the above space-group names.
They are only intended as comments.
;
_shelx_estimated_absorpt_t_min 0.625
_shelx_estimated_absorpt_t_max 0.815

loop_
_space_group_symop_operation_xyz
'x, y, z'
'-y, x-y, z'
'-x+y, -x, z'
'y, x, -z'
'x-y, -y, -z'
'-x, -x+y, -z'

loop_
_atom_site_label
_atom_site_type_symbol
_atom_site_fract_x
_atom_site_fract_y
_atom_site_fract_z
_atom_site_U_iso_or_equiv
_atom_site_adp_type
_atom_site_occupancy
_atom_site_site_symmetry_order
_atom_site_calc_flag
_atom_site_refinement_flags_posn
_atom_site_refinement_flags_adp
_atom_site_refinement_flags_occupancy
_atom_site_disorder_assembly
_atom_site_disorder_group
Cl1 Cl 0.71849(13) 0.09033(17) 0.1433(4) 0.0873(10) Uani 1 1 d . . . . .
Cl2 Cl 0.89805(10) 0.27976(12) 0.2434(3) 0.0647(7) Uani 1 1 d . . . . .
C1 C 0.48263(19) 0.0833(3) 0.7203(6) 0.0392(12) Uani 1 1 d G . . . .
C2 C 0.5099(2) 0.0903(3) 0.5417(5) 0.062(2) Uani 1 1 d G . . . .
H2 H 0.4866 0.0952 0.4371 0.075 Uiso 1 1 calc R U . . .
C3 C 0.5715(2) 0.0902(3) 0.5162(4) 0.0581(19) Uani 1 1 d G . . . .
H3 H 0.5901 0.0950 0.3942 0.070 Uiso 1 1 calc R U . . .
C4 C 0.6057(2) 0.0831(3) 0.6694(6) 0.0407(13) Uani 1 1 d G . . . .
C5 C 0.5784(2) 0.0760(3) 0.8480(5) 0.065(2) Uani 1 1 d G . . . .
H5 H 0.6017 0.0712 0.9526 0.079 Uiso 1 1 calc R U . . .
C6 C 0.5168(2) 0.0762(3) 0.8734(5) 0.065(2) Uani 1 1 d G . . . .
H6 H 0.4982 0.0714 0.9955 0.079 Uiso 1 1 calc R U . . .
C7 C 0.6694(4) 0.0778(3) 0.6386(10) 0.0443(14) Uani 1 1 d . . . . .
H7A H 0.6623 0.0341 0.6939 0.053 Uiso 1 1 calc R U . . .
H7B H 0.6769 0.0763 0.5025 0.053 Uiso 1 1 calc R U . . .
N1 N 0.7326(3) 0.1372(3) 0.7236(8) 0.0408(11) Uani 1 1 d . U . . .
H1A H 0.7308 0.1317 0.8500 0.049 Uiso 1 1 calc R U . . .
H1B H 0.7324 0.1769 0.6987 0.049 Uiso 1 1 calc R U . . .
C8 C 0.7994(4) 0.1440(4) 0.6522(13) 0.0538(17) Uani 1 1 d D U . . .
H8B H 0.8014 0.1452 0.5124 0.065 Uiso 0.5 1 calc R U P A 2
H8A H 0.8008 0.1541 0.5156 0.065 Uiso 0.5 1 calc R U P B 1
C9A C 0.7945(10) 0.0721(7) 0.665(3) 0.058(4) Uani 0.5 1 d D U P C 1
H9AA H 0.7875 0.0561 0.7963 0.070 Uiso 0.5 1 calc R U P C 1
H9AB H 0.7549 0.0378 0.5899 0.070 Uiso 0.5 1 calc R U P C 1
C10A C 0.8618(11) 0.0794(11) 0.589(4) 0.073(5) Uani 0.5 1 d D U P C 1
H10A H 0.8635 0.0371 0.6198 0.088 Uiso 0.5 1 calc R U P C 1
H10B H 0.8622 0.0834 0.4512 0.088 Uiso 0.5 1 calc R U P C 1
C11A C 0.9242(11) 0.1400(11) 0.666(4) 0.073(5) Uani 0.5 1 d D U P C 1
H11A H 0.9651 0.1443 0.6006 0.087 Uiso 0.5 1 calc R U P C 1
H11B H 0.9284 0.1313 0.7997 0.087 Uiso 0.5 1 calc R U P C 1
C12A C 0.9255(9) 0.2079(11) 0.650(5) 0.066(6) Uani 0.5 1 d D U P C 1
H12A H 0.9282 0.2202 0.5156 0.079 Uiso 0.5 1 calc R U P C 1
H12B H 0.9677 0.2443 0.7113 0.079 Uiso 0.5 1 calc R U P C 1
C9B C 0.8060(9) 0.0816(7) 0.733(4) 0.065(5) Uani 0.5 1 d D U P C 2
H9BA H 0.7990 0.0799 0.8702 0.078 Uiso 0.5 1 calc R U P C 2
H9BB H 0.7682 0.0382 0.6802 0.078 Uiso 0.5 1 calc R U P C 2
C10B C 0.8744(9) 0.0838(10) 0.695(5) 0.082(6) Uani 0.5 1 d D U P C 2
H10C H 0.8733 0.0427 0.7502 0.098 Uiso 0.5 1 calc R U P C 2
H10D H 0.8814 0.0832 0.5583 0.098 Uiso 0.5 1 calc R U P C 2
C11B C 0.9320(10) 0.1473(9) 0.777(6) 0.083(7) Uani 0.5 1 d D U P C 2
H11C H 0.9763 0.1507 0.7413 0.099 Uiso 0.5 1 calc R U P C 2
H11D H 0.9284 0.1440 0.9155 0.099 Uiso 0.5 1 calc R U P C 2
C12B C 0.9320(7) 0.2117(9) 0.715(5) 0.071(7) Uani 0.5 1 d D U P C 2
H12C H 0.9459 0.2204 0.5819 0.085 Uiso 0.5 1 calc R U P C 2
H12D H 0.9669 0.2513 0.7884 0.085 Uiso 0.5 1 calc R U P C 2
C13 C 0.8617(3) 0.2074(3) 0.7377(12) 0.0492(15) Uani 1 1 d D U . . .
H13A H 0.8527 0.2047 0.8754 0.059 Uiso 0.5 1 calc R U P C 2
H13 H 0.8619 0.2047 0.8773 0.059 Uiso 0.5 1 calc R U P C 1
N2 N 0.8637(3) 0.2722(3) 0.6721(8) 0.0405(11) Uani 1 1 d . . . . .
H2A H 0.8660 0.2739 0.5450 0.049 Uiso 1 1 calc R U . . .
H2B H 0.8239 0.2708 0.7067 0.049 Uiso 1 1 calc R U . . .
C14 C 0.9235(3) 0.3361(3) 0.7494(10) 0.0449(14) Uani 1 1 d . . . . .
H14A H 0.9664 0.3434 0.6885 0.054 Uiso 1 1 calc R U . . .
H14B H 0.9275 0.3297 0.8850 0.054 Uiso 1 1 calc R U . . .
O1W O 1.0000 0.0000 0.654(7) 0.083(10) Uani 0.5 3 d S TU P D .
O2W O 1.0000 0.0000 0.277(7) 0.083(10) Uani 0.5 3 d S TU P . .
O3WA O 0.9434(9) 0.0601(8) 0.061(3) 0.067(3) Uani 0.5 1 d . U P D 1
O4WA O 0.8787(11) 0.1336(11) 0.167(4) 0.092(4) Uani 0.5 1 d . . P D 1
O3WB O 0.9353(9) 0.0561(8) 0.160(3) 0.067(3) Uani 0.5 1 d . U P E 2
O4WB O 0.8456(10) 0.1125(11) 0.229(4) 0.092(4) Uani 0.5 1 d . . P E 2
O5W O 0.7696(12) 0.2643(9) 0.956(3) 0.100(6) Uani 0.5 1 d . U P D .
O6W O 0.7303(6) 0.2561(6) 0.564(3) 0.073(4) Uani 0.5 1 d . . P . .
O7W O 0.7468(15) 0.2412(15) 0.181(5) 0.098(8) Uani 0.3333 1 d . U P D .
O8W O 0.7403(7) 0.2629(7) 0.791(2) 0.071(4) Uani 0.5 1 d . U P . .
O9W O 0.7371(11) 0.2209(12) 0.406(3) 0.106(7) Uani 0.5 1 d . . P . .
O10W O 0.6667 0.3333 0.561(5) 0.146(14) Uani 0.5 3 d S T P D .
O11W O 0.6667 0.3333 0.831(5) 0.146(14) Uani 0.5 3 d S T P . .
O12W O 0.631(5) 0.225(4) 0.227(13) 0.17(3) Uiso 0.25 1 d . . P . .
O13W O 0.783(3) 0.343(3) 0.137(7) 0.107(11) Uiso 0.25 1 d . . P . .

loop_
_atom_site_aniso_label
_atom_site_aniso_U_11
_atom_site_aniso_U_22
_atom_site_aniso_U_33
_atom_site_aniso_U_23
_atom_site_aniso_U_13
_atom_site_aniso_U_12
Cl1 0.0661(13) 0.105(2) 0.0655(15) 0.0321(12) -0.0024(9) 0.0237(12)
Cl2 0.0538(10) 0.0792(13) 0.0479(10) -0.0170(8) 0.0025(7) 0.0233(9)
C1 0.033(3) 0.035(3) 0.044(3) 0.000(2) -0.001(2) 0.013(2)
C2 0.058(4) 0.100(7) 0.043(4) 0.005(4) -0.003(3) 0.051(4)
C3 0.062(4) 0.089(6) 0.035(3) -0.002(3) 0.001(3) 0.046(4)
C4 0.039(3) 0.041(3) 0.038(3) 0.000(2) 0.002(2) 0.017(2)
C5 0.054(4) 0.114(7) 0.038(4) 0.015(4) 0.002(3) 0.049(5)
C6 0.050(4) 0.118(8) 0.037(4) 0.019(4) 0.011(3) 0.048(5)
C7 0.046(3) 0.041(3) 0.048(4) -0.004(2) -0.007(2) 0.023(3)
N1 0.039(2) 0.047(3) 0.037(2) -0.0044(19) 0.0046(18) 0.022(2)
C8 0.043(3) 0.047(3) 0.076(4) -0.005(3) 0.014(3) 0.026(2)
C9A 0.054(7) 0.046(5) 0.083(12) -0.010(5) 0.004(6) 0.031(5)
C10A 0.056(7) 0.064(7) 0.112(14) -0.016(8) 0.008(7) 0.039(6)
C11A 0.053(7) 0.060(7) 0.118(15) -0.014(8) 0.003(7) 0.038(6)
C12A 0.037(5) 0.057(7) 0.111(15) -0.011(7) 0.012(7) 0.029(5)
C9B 0.048(6) 0.034(5) 0.114(14) -0.019(5) -0.022(6) 0.022(5)
C10B 0.050(6) 0.045(7) 0.156(19) -0.036(9) -0.027(8) 0.028(5)
C11B 0.048(7) 0.043(7) 0.17(2) -0.032(9) -0.033(9) 0.028(5)
C12B 0.031(5) 0.045(7) 0.14(2) -0.026(8) -0.007(5) 0.024(4)
C13 0.037(3) 0.042(3) 0.076(4) -0.001(3) 0.005(3) 0.025(2)
N2 0.040(2) 0.044(3) 0.041(3) 0.002(2) 0.007(2) 0.024(2)
C14 0.042(3) 0.043(3) 0.054(4) 0.004(2) -0.003(3) 0.025(3)
O1W 0.068(4) 0.068(4) 0.11(3) 0.000 0.000 0.034(2)
O2W 0.068(4) 0.068(4) 0.11(3) 0.000 0.000 0.034(2)
O3WA 0.062(5) 0.043(3) 0.096(10) -0.003(7) -0.008(7) 0.025(3)
O4WA 0.071(10) 0.075(10) 0.142(14) -0.022(8) -0.013(9) 0.045(9)
O3WB 0.062(5) 0.043(3) 0.096(10) -0.003(7) -0.008(7) 0.025(3)
O4WB 0.071(10) 0.075(10) 0.142(14) -0.022(8) -0.013(9) 0.045(9)
O5W 0.133(14) 0.070(8) 0.104(12) 0.001(8) 0.045(11) 0.056(9)
O6W 0.045(6) 0.038(5) 0.130(12) -0.005(6) 0.001(6) 0.017(4)
O7W 0.079(14) 0.076(13) 0.118(17) 0.002(12) -0.037(13) 0.023(10)
O8W 0.052(6) 0.055(6) 0.106(10) -0.003(6) 0.029(6) 0.027(4)
O9W 0.100(13) 0.101(13) 0.113(15) 0.029(11) -0.015(11) 0.047(11)
O10W 0.20(2) 0.20(2) 0.045(11) 0.000 0.000 0.098(11)
O11W 0.20(2) 0.20(2) 0.045(11) 0.000 0.000 0.098(11)

loop_
_atom_type_symbol
_atom_type_description
_atom_type_scat_dispersion_real
_atom_type_scat_dispersion_imag
_atom_type_scat_source
C C 0.0181 0.0091 'International Tables Vol C Tables 4.2.6.8 and 6.1.1.4'
H H 0.0000 0.0000 'International Tables Vol C Tables 4.2.6.8 and 6.1.1.4'
Cl Cl 0.3639 0.7018 'International Tables Vol C Tables 4.2.6.8 and 6.1.1.4'
N N 0.0311 0.0180 'International Tables Vol C Tables 4.2.6.8 and 6.1.1.4'
O O 0.0492 0.0322 'International Tables Vol C Tables 4.2.6.8 and 6.1.1.4'

loop_
_geom_angle_atom_site_label_1
_geom_angle_atom_site_label_2
_geom_angle_atom_site_label_3
_geom_angle
_geom_angle_site_symmetry_1
_geom_angle_site_symmetry_3
O4WB Cl1 O7W 99.0(7) . .
O7W Cl2 O4WA 97.1(7) . .
C2 C1 C6 120.0 . .
C2 C1 C14 120.9(4) . 3_665
C6 C1 C14 118.9(4) . 3_665
C3 C2 C1 120.0 . .
C3 C2 H2 120.0 . .
C1 C2 H2 120.0 . .
C4 C3 C2 120.0 . .
C4 C3 H3 120.0 . .
C2 C3 H3 120.0 . .
C3 C4 C5 120.0 . .
C3 C4 C7 119.5(4) . .
C5 C4 C7 120.4(4) . .
C4 C5 C6 120.0 . .
C4 C5 H5 120.0 . .
C6 C5 H5 120.0 . .
C5 C6 C1 120.0 . .
C5 C6 H6 120.0 . .
C1 C6 H6 120.0 . .
N1 C7 C4 112.4(5) . .
N1 C7 H7A 109.1 . .
C4 C7 H7A 109.1 . .
N1 C7 H7B 109.1 . .
C4 C7 H7B 109.1 . .
H7A C7 H7B 107.9 . .
C7 N1 C8 113.4(5) . .
C7 N1 H1A 108.9 . .
C8 N1 H1A 108.9 . .
C7 N1 H1B 108.9 . .
C8 N1 H1B 108.9 . .
H1A N1 H1B 107.7 . .
N1 C8 C13 110.7(6) . .
N1 C8 C9A 108.7(8) . .
C13 C8 C9A 119.7(10) . .
N1 C8 C9B 108.1(10) . .
C13 C8 C9B 103.2(9) . .
N1 C8 H8B 111.5 . .
C13 C8 H8B 111.5 . .
C9B C8 H8B 111.5 . .
N1 C8 H8A 105.6 . .
C13 C8 H8A 105.6 . .
C9A C8 H8A 105.6 . .
C10A C9A C8 108.1(13) . .
C10A C9A H9AA 110.1 . .
C8 C9A H9AA 110.1 . .
C10A C9A H9AB 110.1 . .
C8 C9A H9AB 110.1 . .
H9AA C9A H9AB 108.4 . .
C11A C10A C9A 113.2(17) . .
C11A C10A H10A 108.9 . .
C9A C10A H10A 108.9 . .
C11A C10A H10B 108.9 . .
C9A C10A H10B 108.9 . .
H10A C10A H10B 107.8 . .
C10A C11A C12A 115(2) . .
C10A C11A H11A 108.4 . .
C12A C11A H11A 108.4 . .
C10A C11A H11B 108.4 . .
C12A C11A H11B 108.4 . .
H11A C11A H11B 107.5 . .
C11A C12A C13 113.9(14) . .
C11A C12A H12A 108.8 . .
C13 C12A H12A 108.8 . .
C11A C12A H12B 108.8 . .
C13 C12A H12B 108.8 . .
H12A C12A H12B 107.7 . .
C10B C9B C8 116.0(16) . .
C10B C9B H9BA 108.3 . .
C8 C9B H9BA 108.3 . .
C10B C9B H9BB 108.3 . .
C8 C9B H9BB 108.3 . .
H9BA C9B H9BB 107.4 . .
C11B C10B C9B 109.6(16) . .
C11B C10B H10C 109.7 . .
C9B C10B H10C 109.7 . .
C11B C10B H10D 109.7 . .
C9B C10B H10D 109.7 . .
H10C C10B H10D 108.2 . .
C10B C11B C12B 113(2) . .
C10B C11B H11C 109.1 . .
C12B C11B H11C 109.1 . .
C10B C11B H11D 109.1 . .
C12B C11B H11D 109.1 . .
H11C C11B H11D 107.8 . .
C11B C12B C13 113.5(14) . .
C11B C12B H12C 108.9 . .
C13 C12B H12C 108.9 . .
C11B C12B H12D 108.9 . .
C13 C12B H12D 108.9 . .
H12C C12B H12D 107.7 . .
N2 C13 C8 110.1(6) . .
N2 C13 C12B 111.8(9) . .
C8 C13 C12B 116.3(10) . .
N2 C13 C12A 106.3(10) . .
C8 C13 C12A 104.5(11) . .
N2 C13 H13A 105.9 . .
C8 C13 H13A 105.9 . .
C12B C13 H13A 105.9 . .
N2 C13 H13 111.8 . .
C8 C13 H13 111.8 . .
C12A C13 H13 111.8 . .
C14 N2 C13 112.9(5) . .
C14 N2 H2A 109.0 . .
C13 N2 H2A 109.0 . .
C14 N2 H2B 109.0 . .
C13 N2 H2B 109.0 . .
H2A N2 H2B 107.8 . .
N2 C14 C1 112.6(5) . 2_655
N2 C14 H14A 109.1 . .
C1 C14 H14A 109.1 2_655 .
N2 C14 H14B 109.1 . .
C1 C14 H14B 109.1 2_655 .
H14A C14 H14B 107.8 . .
O3WB O1W O3WB 97.8(13) 6_766 5_556
O3WB O1W O3WB 97.8(13) 6_766 4_646
O3WB O1W O3WB 97.8(13) 5_556 4_646
O3WB O1W O2W 119.5(10) 6_766 .
O3WB O1W O2W 119.5(10) 5_556 .
O3WB O1W O2W 119.5(10) 4_646 .
O1W O2W O3WA 124.3(10) . 2_645
O1W O2W O3WA 124.3(10) . .
O3WA O2W O3WA 91.4(13) 2_645 .
O1W O2W O3WA 124.3(10) . 3_765
O3WA O2W O3WA 91.4(13) 2_645 3_765
O3WA O2W O3WA 91.4(13) . 3_765
O2W O3WA O4WA 129.9(12) . .
O3WA O4WA Cl2 145.6(9) . .
O3WA O3WB O3WA 89.0(11) 5 6_765
Cl1 O4WB O3WB 140.9(9) . .
O7W O5W O6W 149.4(15) 1_556 .
O10W O6W O7W 102.1(11) . .
O10W O6W O5W 101.7(9) . .
O7W O6W O5W 153.1(8) . .
O6W O7W O8W 156.2(12) . 1_554
O6W O7W Cl2 91.0(8) . .
O8W O7W Cl2 103.6(11) 1_554 .
O6W O7W Cl1 104.3(10) . .
O8W O7W Cl1 95.7(9) 1_554 .
Cl2 O7W Cl1 85.2(8) . .
O11W O8W O9W 110.6(10) . .
O12W O9W O8W 108(2) . .
O12W O9W O13W 66(2) . .
O8W O9W O13W 111.4(13) . .
O12W O13W O9W 113(4) 2_655 .

loop_
_geom_bond_atom_site_label_1
_geom_bond_atom_site_label_2
_geom_bond_distance
_geom_bond_site_symmetry_2
Cl1 O4WB 2.70(2) .
Cl1 O7W 3.12(3) .
Cl2 O7W 3.08(3) .
Cl2 O4WA 3.126(19) .
C1 C2 1.3900 .
C1 C6 1.3900 .
C1 C14 1.512(7) 3_665
C2 C3 1.3900 .
C2 H2 0.9500 .
C3 C4 1.3900 .
C3 H3 0.9500 .
C4 C5 1.3900 .
C4 C7 1.506(7) .
C5 C6 1.3900 .
C5 H5 0.9500 .
C6 H6 0.9500 .
C7 N1 1.502(8) .
C7 H7A 0.9900 .
C7 H7B 0.9900 .
N1 C8 1.514(8) .
N1 H1A 0.9100 .
N1 H1B 0.9100 .
C8 C13 1.533(10) .
C8 C9A 1.560(13) .
C8 C9B 1.584(14) .
C8 H8B 1.0000 .
C8 H8A 1.0000 .
C9A C10A 1.530(16) .
C9A H9AA 0.9900 .
C9A H9AB 0.9900 .
C10A C11A 1.48(2) .
C10A H10A 0.9900 .
C10A H10B 0.9900 .
C11A C12A 1.510(17) .
C11A H11A 0.9900 .
C11A H11B 0.9900 .
C12A C13 1.556(12) .
C12A H12A 0.9900 .
C12A H12B 0.9900 .
C9B C10B 1.532(16) .
C9B H9BA 0.9900 .
C9B H9BB 0.9900 .
C10B C11B 1.48(2) .
C10B H10C 0.9900 .
C10B H10D 0.9900 .
C11B C12B 1.508(17) .
C11B H11C 0.9900 .
C11B H11D 0.9900 .
C12B C13 1.538(12) .
C12B H12C 0.9900 .
C12B H12D 0.9900 .
C13 N2 1.503(9) .
C13 H13A 1.0000 .
C13 H13 1.0000 .
N2 C14 1.492(9) .
N2 H2A 0.9100 .
N2 H2B 0.9100 .
C14 C1 1.512(7) 2_655
C14 H14A 0.9900 .
C14 H14B 0.9900 .
O1W O3WB 2.69(3) 6_766
O1W O3WB 2.69(3) 5_556
O1W O3WB 2.69(3) 4_646
O1W O2W 2.70(5) .
O2W O3WA 2.74(3) 2_645
O2W O3WA 2.74(3) .
O2W O3WA 2.74(3) 3_765
O3WA O4WA 2.78(2) .
O3WB O3WA 2.755(19) 5
O3WB O3WA 2.83(3) 6_765
O3WB O4WB 2.90(3) .
O5W O7W 1.69(4) 1_556
O5W O6W 2.92(3) .
O6W O10W 2.734(11) .
O6W O7W 2.80(4) .
O7W O8W 2.85(3) 1_554
O8W O11W 2.807(12) .
O8W O9W 2.90(3) .
O9W O12W 2.73(10) .
O9W O13W 3.06(5) .
O13W O12W 1.65(10) 2_655
